data_7117966
loop_
_publ_author_name
'Guobao Huang'
'Zhenfeng He'
'Chen-Xi Cai'
'Fangfang Pan'
'Dingqiao Yang'
'Kari Rissanen'
'Wei Jiang'

_publ_section_title
;
 Bis-urea macrocycles with a deep cavity
;
_journal_name_full Chem.Commun.
_journal_page_first 15490
_journal_paper_doi 10.1039/C5cc06768E
_journal_volume 51
_journal_year 2015
_chemical_formula_moiety 'C68 H70 N4 O10, 7.7(C2 H3 N), 0.3(C H2 Cl2), 2(H2 O)'
_chemical_formula_sum 'C83.7 H97.7 Cl0.6 N11.7 O12'
_chemical_formula_weight 1480.90
_space_group_crystal_system triclinic
_space_group_IT_number 2
_space_group_name_Hall '-P 1'
_space_group_name_H-M_alt 'P -1'
_symmetry_space_group_name_Hall '-P 1'
_symmetry_space_group_name_H-M 'P -1'
_atom_sites_solution_hydrogens other
_audit_creation_date 2015-07-27
_audit_creation_method
;
Olex2 1.2
(compiled 2015.01.26 svn.r3150 for OlexSys, GUI svn.r4998)
;
_audit_update_record
;
2015-08-09 deposited with the CCDC.
2015-08-26 downloaded from the CCDC.
;
_cell_angle_alpha 105.227(3)
_cell_angle_beta 99.554(3)
_cell_angle_gamma 102.607(2)
_cell_formula_units_Z 1
_cell_length_a 11.6914(4)
_cell_length_b 13.3995(3)
_cell_length_c 13.6649(5)
_cell_measurement_reflns_used 7738
_cell_measurement_temperature 123.01(10)
_cell_measurement_theta_max 76.5160
_cell_measurement_theta_min 3.5400
_cell_volume 1958.27(12)
_computing_cell_refinement
;
CrysAlisPro, Agilent Technologies,
Version 1.171.37.35 (release 13-08-2014 CrysAlis171 .NET)
(compiled Aug 13 2014,18:06:01)
;
_computing_data_collection
;
CrysAlisPro, Agilent Technologies,
Version 1.171.37.35 (release 13-08-2014 CrysAlis171 .NET)
(compiled Aug 13 2014,18:06:01)
;
_computing_data_reduction
;
CrysAlisPro, Agilent Technologies,
Version 1.171.37.35 (release 13-08-2014 CrysAlis171 .NET)
(compiled Aug 13 2014,18:06:01)
;
_computing_molecular_graphics 'Olex2 (Dolomanov et al., 2009)'
_computing_publication_material 'Olex2 (Dolomanov et al., 2009)'
_computing_structure_refinement 'ShelXL (Sheldrick, 2008)'
_diffrn_ambient_environment N~2~
_diffrn_ambient_temperature 123.01(10)
_diffrn_detector 'CCD plate'
_diffrn_detector_area_resol_mean 5.1977
_diffrn_detector_type Atlas
_diffrn_measured_fraction_theta_full 1.000
_diffrn_measured_fraction_theta_max 0.967
_diffrn_measurement_details
;
  1 omega  -48.00   33.00   1.0000    1.0000
omega____ theta____ kappa____ phi______ frames
    -      -41.9013   37.0000   60.0000 81

  2 omega  -32.00   29.00   1.0000    1.0000
omega____ theta____ kappa____ phi______ frames
    -      -41.9013   37.0000 -150.0000 61

  3 omega   34.00   96.00   1.0000    1.0000
omega____ theta____ kappa____ phi______ frames
    -       41.9013 -125.0000  -60.0000 62

  4 omega   40.00  103.00   1.0000    3.0000
omega____ theta____ kappa____ phi______ frames
    -      112.0000  -94.0000   30.0000 63

  5 omega   77.00  104.00   1.0000    3.0000
omega____ theta____ kappa____ phi______ frames
    -      112.0000  -94.0000   60.0000 27

  6 omega   50.00  123.00   1.0000    3.0000
omega____ theta____ kappa____ phi______ frames
    -      112.0000 -130.0000   16.0000 73

  7 omega   55.00   91.00   1.0000    3.0000
omega____ theta____ kappa____ phi______ frames
    -      112.0000  -30.0000 -120.0000 36

  8 omega   47.00   74.00   1.0000    3.0000
omega____ theta____ kappa____ phi______ frames
    -      112.0000  -30.0000 -180.0000 27

  9 omega   41.00   87.00   1.0000    3.0000
omega____ theta____ kappa____ phi______ frames
    -      112.0000  -30.0000 -150.0000 46

 10 omega   60.00   95.00   1.0000    3.0000
omega____ theta____ kappa____ phi______ frames
    -      112.0000  -94.0000 -120.0000 35

 11 omega   91.00  116.00   1.0000    3.0000
omega____ theta____ kappa____ phi______ frames
    -      112.0000 -111.0000 -180.0000 25

 12 omega   54.00   84.00   1.0000    3.0000
omega____ theta____ kappa____ phi______ frames
    -      112.0000 -111.0000  -60.0000 30

 13 omega   47.00   84.00   1.0000    3.0000
omega____ theta____ kappa____ phi______ frames
    -      112.0000  -45.0000    0.0000 37

 14 omega   37.00  144.00   1.0000    3.0000
omega____ theta____ kappa____ phi______ frames
    -      112.0000  -77.0000   90.0000 107

 15 omega   42.00   91.00   1.0000    3.0000
omega____ theta____ kappa____ phi______ frames
    -      112.0000  -30.0000  150.0000 49

 16 omega   32.00  160.00   1.0000    3.0000
omega____ theta____ kappa____ phi______ frames
    -      112.0000  -15.0000    0.0000 128

 17 omega   94.00  178.00   1.0000    3.0000
omega____ theta____ kappa____ phi______ frames
    -      112.0000   45.0000 -180.0000 84

 18 omega   40.00   66.00   1.0000    3.0000
omega____ theta____ kappa____ phi______ frames
    -      112.0000 -111.0000 -180.0000 26

 19 omega   38.00   69.00   1.0000    3.0000
omega____ theta____ kappa____ phi______ frames
    -      112.0000  -30.0000  -60.0000 31

 20 omega  -95.00  -21.00   1.0000    1.0000
omega____ theta____ kappa____ phi______ frames
    -      -41.9013  125.0000   60.0000 74

 21 omega -117.00  -10.00   1.0000    1.0000
omega____ theta____ kappa____ phi______ frames
    -      -41.9013  -19.0000 -120.0000 107
;
_diffrn_measurement_device 'four-circle diffractometer'
_diffrn_measurement_device_type 'SuperNova, Dual, Cu at zero, Atlas'
_diffrn_measurement_method '\w scans'
_diffrn_orient_matrix_UB_11 0.0865811000
_diffrn_orient_matrix_UB_12 -0.0054729000
_diffrn_orient_matrix_UB_13 -0.0736053000
_diffrn_orient_matrix_UB_21 -0.1084485000
_diffrn_orient_matrix_UB_22 -0.0396769000
_diffrn_orient_matrix_UB_23 -0.0950386000
_diffrn_orient_matrix_UB_31 0.0077718000
_diffrn_orient_matrix_UB_32 0.1172906000
_diffrn_orient_matrix_UB_33 0.0038852000
_diffrn_radiation_monochromator mirror
_diffrn_radiation_probe x-ray
_diffrn_radiation_type CuK\a
_diffrn_radiation_wavelength 1.54184
_diffrn_reflns_av_R_equivalents 0.0307
_diffrn_reflns_av_unetI/netI 0.0394
_diffrn_reflns_Laue_measured_fraction_full 1.000
_diffrn_reflns_Laue_measured_fraction_max 0.967
_diffrn_reflns_limit_h_max 14
_diffrn_reflns_limit_h_min -14
_diffrn_reflns_limit_k_max 16
_diffrn_reflns_limit_k_min -11
_diffrn_reflns_limit_l_max 15
_diffrn_reflns_limit_l_min -17
_diffrn_reflns_number 14442
_diffrn_reflns_point_group_measured_fraction_full 1.000
_diffrn_reflns_point_group_measured_fraction_max 0.967
_diffrn_reflns_theta_full 66.750
_diffrn_reflns_theta_max 76.936
_diffrn_reflns_theta_min 3.450
_diffrn_source 'sealed X-ray tube'
_diffrn_source_type 'SuperNova (Cu) X-ray Source'
_exptl_absorpt_coefficient_mu 0.868
_exptl_absorpt_correction_T_max 0.879
_exptl_absorpt_correction_T_min 0.698
_exptl_absorpt_correction_type analytical
_exptl_absorpt_process_details
;
CrysAlisPro, Agilent Technologies,
Version 1.171.37.35 (release 13-08-2014 CrysAlis171 .NET)
(compiled Aug 13 2014,18:06:01)
Analytical numeric absorption correction using a multifaceted crystal
            model based on expressions derived by R.C. Clark & J.S. Reid.
(Clark, R. C. & Reid, J. S. (1995). Acta Cryst. A51, 887-897)
Empirical absorption correction using spherical harmonics,
 implemented in SCALE3 ABSPACK scaling algorithm.
;
_exptl_crystal_colour colourless
_exptl_crystal_colour_primary colourless
_exptl_crystal_density_diffrn 1.256
_exptl_crystal_description block
_exptl_crystal_F_000 788
_exptl_crystal_size_max 0.3628
_exptl_crystal_size_mid 0.3119
_exptl_crystal_size_min 0.1031
_refine_diff_density_max 0.597
_refine_diff_density_min -0.459
_refine_diff_density_rms 0.068
_refine_ls_extinction_coef .
_refine_ls_extinction_method none
_refine_ls_goodness_of_fit_ref 1.036
_refine_ls_hydrogen_treatment mixed
_refine_ls_matrix_type full
_refine_ls_number_parameters 530
_refine_ls_number_reflns 8014
_refine_ls_number_restraints 0
_refine_ls_restrained_S_all 1.036
_refine_ls_R_factor_all 0.0741
_refine_ls_R_factor_gt 0.0679
_refine_ls_shift/su_max 0.001
_refine_ls_shift/su_mean 0.000
_refine_ls_structure_factor_coef Fsqd
_refine_ls_weighting_details 'w=1/[\s^2^(Fo^2^)+(0.1314P)^2^+0.6904P] where P=(Fo^2^+2Fc^2^)/3'
_refine_ls_weighting_scheme calc
_refine_ls_wR_factor_gt 0.1987
_refine_ls_wR_factor_ref 0.2084
_reflns_Friedel_coverage 0.000
_reflns_Friedel_fraction_full .
_reflns_Friedel_fraction_max .
_reflns_number_gt 6943
_reflns_number_total 8014
_reflns_threshold_expression 'I > 2\s(I)'
_cod_data_source_file c5cc06768e2.cif
_cod_data_source_block ACN@1-anti
_cod_original_cell_volume 1958.27(11)
_cod_original_formula_sum 'C83.70 H97.70 Cl0.60 N11.70 O12'
_cod_database_code 7117966
_chemical_oxdiff_formula 'C80 H100 O20 Cl2'
_shelx_space_group_comment
;
The symmetry employed for this shelxl refinement is uniquely defined
by the following loop, which should always be used as a source of
symmetry information in preference to the above space-group names.
They are only intended as comments.
;
_reflns_odcompleteness_completeness 99.96
_reflns_odcompleteness_iscentric 1
_reflns_odcompleteness_theta 66.97
_olex2_refinement_description
;
1. Fixed Uiso
 At 1.2 times of:
  All C(H) groups, All C(H,H) groups, All N(H) groups
 At 1.5 times of:
  All C(H,H,H) groups, All C(H,H,H,H,H,H) groups
2. Uiso/Uaniso restraints and constraints
Uanis(C39) = Uanis(C40)
3. Others
 Fixed Sof: H12(0.5) H12A(0.5) C13(0.5) H13A(0.5) H13B(0.5) C13B(0.5)
 H13C(0.5) H13D(0.5) H14A(0.5) H14B(0.5) H14C(0.5) H14D(0.5) H14E(0.5)
 H14F(0.5) C40(0.85) H40A(0.85) H40B(0.85) H40C(0.85) C41(0.85) N3(0.85)
 C39(0.15) H39A(0.15) H39B(0.15) Cl1(0.15) Cl3(0.15)
4.a Ternary CH refined with riding coordinates:
 C15(H15), C17(H17)
4.b Secondary CH2 refined with riding coordinates:
 C11(H11A,H11B), C13(H13A,H13B), C13B(H13C,H13D), C16(H16A,H16B), C28(H28A,
 H28B), C29(H29A,H29B), C30(H30A,H30B), C32(H32A,H32B), C34(H34A,H34B),
 C39(H39A,H39B)
4.c Me refined with riding coordinates:
 C14(H14A,H14B,H14C), C14(H14D,H14E,H14F)
4.d Aromatic/amide H refined with riding coordinates:
 C4(H4), C5(H5), C7(H7), C8(H8), C12(H12), C12(H12A), C21(H21), C22(H22),
 C24(H24), C25(H25), N1(H1), N2(H2)
4.e Idealised Me refined as rotating group:
 C31(H31A,H31B,H31C), C38(H38A,H38B,H38C), C36(H36A,H36B,H36C), C40(H40A,H40B,
 H40C), C9DA(H9DA,H9DB,H9DC)
;
_shelx_shelxl_version_number 2014/7
_olex2_submission_special_instructions 'No special instructions were received'

loop_
_space_group_symop_operation_xyz
'x, y, z'
'-x, -y, -z'

loop_
_atom_site_label
_atom_site_type_symbol
_atom_site_fract_x
_atom_site_fract_y
_atom_site_fract_z
_atom_site_U_iso_or_equiv
_atom_site_adp_type
_atom_site_occupancy
_atom_site_site_symmetry_order
_atom_site_calc_flag
_atom_site_refinement_flags_posn
_atom_site_refinement_flags_adp
_atom_site_refinement_flags_occupancy
_atom_site_disorder_assembly
_atom_site_disorder_group
C1 C 0.53829(19) 0.62201(13) -0.06496(13) 0.0319(4) Uani 1 1 d . . . . .
C2 C 0.43599(18) 0.61275(13) -0.02073(13) 0.0301(4) Uani 1 1 d . . . . .
C3 C 0.45122(17) 0.63822(12) 0.09012(13) 0.0270(4) Uani 1 1 d . . . . .
C4 C 0.57041(18) 0.66847(13) 0.15091(13) 0.0311(4) Uani 1 1 d . . . . .
H4 H 0.5829 0.6833 0.2229 0.037 Uiso 1 1 calc R . . . .
C5 C 0.66837(19) 0.67674(14) 0.10787(15) 0.0349(4) Uani 1 1 d . . . . .
H5 H 0.7456 0.6960 0.1505 0.042 Uiso 1 1 calc R . . . .
C6 C 0.65273(19) 0.65621(13) -0.00093(15) 0.0338(4) Uani 1 1 d . . . . .
C7 C 0.3164(2) 0.57929(15) -0.08357(14) 0.0368(4) Uani 1 1 d . . . . .
H7 H 0.3043 0.5648 -0.1555 0.044 Uiso 1 1 calc R . . . .
C8 C 0.2193(2) 0.56811(16) -0.04065(15) 0.0401(4) Uani 1 1 d . . . . .
H8 H 0.1417 0.5438 -0.0834 0.048 Uiso 1 1 calc R . . . .
C9 C 0.23613(19) 0.59349(14) 0.06890(15) 0.0343(4) Uani 1 1 d . . . . .
C10 C 0.34875(17) 0.63188(12) 0.13522(13) 0.0284(4) Uani 1 1 d . . . . .
C11 C 0.8679(2) 0.6998(2) 0.0145(2) 0.0595(7) Uani 1 1 d . . . . .
H11A H 0.8805 0.6466 0.0485 0.071 Uiso 1 1 calc R . . . .
H11B H 0.8824 0.7682 0.0679 0.071 Uiso 1 1 calc R . . . .
C12 C 0.9526(3) 0.7099(2) -0.0572(3) 0.0797(11) Uani 1 1 d . . . . .
H12 H 0.9283 0.6689 -0.1273 0.096 Uiso 0.5 1 calc R . P A 1
H12A H 0.9816 0.6533 -0.0886 0.096 Uiso 0.5 1 calc R . P B 2
C13 C 1.0662(5) 0.7809(5) -0.0172(5) 0.0569(12) Uani 0.5 1 d . . P C 1
H13A H 1.1106 0.7712 -0.0714 0.068 Uiso 0.5 1 calc R . P C 1
H13B H 1.1070 0.7606 0.0392 0.068 Uiso 0.5 1 calc R . P C 1
C13B C 0.9833(5) 0.8077(4) -0.0726(4) 0.0550(12) Uani 0.5 1 d . . P C 2
H13C H 0.9104 0.8294 -0.0892 0.066 Uiso 0.5 1 calc R . P C 2
H13D H 1.0187 0.8004 -0.1326 0.066 Uiso 0.5 1 calc R . P C 2
C14 C 1.0753(4) 0.9004(3) 0.0240(3) 0.0832(10) Uani 1 1 d . . . . .
H14A H 1.1586 0.9407 0.0494 0.125 Uiso 0.5 1 calc R . P C 1
H14B H 1.0382 0.9232 -0.0313 0.125 Uiso 0.5 1 calc R . P C 1
H14C H 1.0347 0.9126 0.0798 0.125 Uiso 0.5 1 calc R . P C 1
H14D H 1.0922 0.9663 0.0069 0.125 Uiso 0.5 1 calc R . P C 2
H14E H 1.0404 0.9100 0.0835 0.125 Uiso 0.5 1 calc R . P C 2
H14F H 1.1488 0.8809 0.0400 0.125 Uiso 0.5 1 calc R . P C 2
C15 C 0.35886(17) 0.66851(13) 0.25307(13) 0.0288(4) Uani 1 1 d . . . . .
H15 H 0.4321 0.6585 0.2911 0.035 Uiso 1 1 calc R . . . .
C16 C 0.24580(19) 0.60294(14) 0.27393(15) 0.0356(4) Uani 1 1 d . . . . .
H16A H 0.2433 0.5273 0.2545 0.043 Uiso 1 1 calc R . . . .
H16B H 0.2464 0.6273 0.3475 0.043 Uiso 1 1 calc R . . . .
C17 C 0.13767(19) 0.61898(15) 0.20941(16) 0.0375(4) Uani 1 1 d . . . . .
H17 H 0.0651 0.5800 0.2249 0.045 Uiso 1 1 calc R . . . .
C18 C 0.55828(17) 1.07257(13) 0.39964(12) 0.0270(3) Uani 1 1 d . . . . .
C19 C 0.45350(17) 0.98331(13) 0.35467(12) 0.0270(4) Uani 1 1 d . . . . .
C20 C 0.46257(16) 0.87524(13) 0.33700(12) 0.0260(3) Uani 1 1 d . . . . .
C21 C 0.57748(17) 0.86226(13) 0.37265(13) 0.0278(3) Uani 1 1 d . . . . .
H21 H 0.5852 0.7933 0.3661 0.033 Uiso 1 1 calc R . . . .
C22 C 0.67787(17) 0.94838(14) 0.41652(14) 0.0304(4) Uani 1 1 d . . . . .
H22 H 0.7521 0.9371 0.4394 0.037 Uiso 1 1 calc R . . . .
C23 C 0.66934(17) 1.05442(13) 0.42728(13) 0.0289(4) Uani 1 1 d . . . . .
C24 C 0.33743(18) 0.99826(13) 0.32724(13) 0.0301(4) Uani 1 1 d . . . . .
H24 H 0.3298 1.0675 0.3357 0.036 Uiso 1 1 calc R . . . .
C25 C 0.23662(18) 0.91292(15) 0.28863(14) 0.0323(4) Uani 1 1 d . . . . .
H25 H 0.1609 0.9245 0.2743 0.039 Uiso 1 1 calc R . . . .
C26 C 0.24734(17) 0.80743(14) 0.27058(13) 0.0303(4) Uani 1 1 d . . . . .
C27 C 0.35731(17) 0.78607(13) 0.28876(12) 0.0272(3) Uani 1 1 d . . . . .
C28 C 0.88368(18) 1.12763(15) 0.50000(15) 0.0342(4) Uani 1 1 d . . . . .
H28A H 0.9055 1.0825 0.4420 0.041 Uiso 1 1 calc R . . . .
H28B H 0.8829 1.0934 0.5543 0.041 Uiso 1 1 calc R . . . .
C29 C 0.97265(18) 1.23790(15) 0.54121(15) 0.0352(4) Uani 1 1 d . . . . .
H29A H 0.9799 1.2669 0.4838 0.042 Uiso 1 1 calc R . . . .
H29B H 0.9421 1.2853 0.5906 0.042 Uiso 1 1 calc R . . . .
C30 C 1.0956(2) 1.23587(19) 0.5941(2) 0.0523(6) Uani 1 1 d . . . . .
H30A H 1.1272 1.1897 0.5444 0.063 Uiso 1 1 calc R . . . .
H30B H 1.0885 1.2060 0.6509 0.063 Uiso 1 1 calc R . . . .
C31 C 1.1824(2) 1.3475(2) 0.6364(2) 0.0577(6) Uani 1 1 d . . . . .
H31A H 1.1881 1.3780 0.5805 0.087 Uiso 1 1 calc GR . . . .
H31B H 1.2606 1.3433 0.6670 0.087 Uiso 1 1 calc GR . . . .
H31C H 1.1537 1.3922 0.6885 0.087 Uiso 1 1 calc GR . . . .
C32 C 0.54833(18) 1.18615(13) 0.41673(13) 0.0292(4) Uani 1 1 d . . . . .
H32A H 0.4845 1.1964 0.4522 0.035 Uiso 1 1 calc R . . . .
H32B H 0.6234 1.2370 0.4602 0.035 Uiso 1 1 calc R . . . .
C33 C 0.51669(17) 1.30179(13) 0.30635(13) 0.0285(4) Uani 1 1 d . . . . .
C34 C 0.4767(2) 1.40067(14) 0.18118(14) 0.0360(4) Uani 1 1 d . . . . .
H34A H 0.5457 1.4621 0.2183 0.043 Uiso 1 1 calc R . . . .
H34B H 0.4055 1.4169 0.2012 0.043 Uiso 1 1 calc R . . . .
C37 C 1.1389(3) 1.1832(3) 0.3219(3) 0.0683(8) Uani 1 1 d . . . . .
C38 C 1.2238(3) 1.2877(4) 0.3375(3) 0.0869(11) Uani 1 1 d . . . . .
H38A H 1.2842 1.3067 0.4012 0.130 Uiso 1 1 calc GR . . . .
H38B H 1.1810 1.3416 0.3416 0.130 Uiso 1 1 calc GR . . . .
H38C H 1.2618 1.2830 0.2800 0.130 Uiso 1 1 calc GR . . . .
N1 N 0.52207(16) 1.20519(11) 0.31616(11) 0.0314(3) Uani 1 1 d . . . . .
H1 H 0.5094 1.1522 0.2603 0.038 Uiso 1 1 calc R . . . .
N2 N 0.49475(18) 1.30555(12) 0.20760(12) 0.0366(4) Uani 1 1 d . . . . .
H2 H 0.4912 1.2493 0.1578 0.044 Uiso 1 1 calc R . . . .
N4 N 1.0715(4) 1.1019(3) 0.3104(3) 0.0968(10) Uani 1 1 d . . . . .
O1 O 0.74709(15) 0.66731(12) -0.04819(12) 0.0457(4) Uani 1 1 d . . . . .
O2 O 0.76730(13) 1.14251(10) 0.46633(11) 0.0360(3) Uani 1 1 d . . . . .
O3 O 0.12932(13) 0.57714(12) 0.10096(11) 0.0416(3) Uani 1 1 d . . . . .
O4 O 0.13809(13) 0.72888(10) 0.23196(11) 0.0367(3) Uani 1 1 d . . . . .
O5 O 0.53331(15) 1.38172(10) 0.38316(10) 0.0378(3) Uani 1 1 d . . . . .
C35 C 0.9310(3) 1.4162(2) 0.3592(3) 0.0633(7) Uani 1 1 d . . . . .
C36 C 0.8160(3) 1.3785(2) 0.3814(3) 0.0696(8) Uani 1 1 d . . . . .
H36A H 0.7537 1.3896 0.3335 0.104 Uiso 1 1 calc GR . . . .
H36B H 0.8172 1.4175 0.4515 0.104 Uiso 1 1 calc GR . . . .
H36C H 0.8005 1.3031 0.3739 0.104 Uiso 1 1 calc GR . . . .
N5 N 1.0232(3) 1.4494(3) 0.3471(3) 0.0966(11) Uani 1 1 d . . . . .
C40 C 0.7766(5) 0.9594(3) 0.1722(3) 0.0643(10) Uani 0.85 1 d . . P D 1
H40A H 0.7682 0.9230 0.0997 0.096 Uiso 0.85 1 calc GR . P D 1
H40B H 0.7240 0.9146 0.2002 0.096 Uiso 0.85 1 calc GR . P D 1
H40C H 0.8586 0.9740 0.2096 0.096 Uiso 0.85 1 calc GR . P D 1
C41 C 0.7448(5) 1.0596(5) 0.1829(4) 0.0600(12) Uani 0.85 1 d . . P D 1
N3 N 0.7159(5) 1.1316(5) 0.1877(4) 0.0816(15) Uani 0.85 1 d . . P D 1
C4DA C 0.3992(3) 0.98000(18) 0.06845(17) 0.0547(7) Uani 1 1 d . . . . .
C9DA C 0.3982(3) 0.8697(2) 0.0601(2) 0.0626(7) Uani 1 1 d . . . . .
H9DA H 0.3411 0.8222 -0.0025 0.094 Uiso 1 1 calc GR . . . .
H9DB H 0.3756 0.8529 0.1195 0.094 Uiso 1 1 calc GR . . . .
H9DC H 0.4771 0.8611 0.0578 0.094 Uiso 1 1 calc GR . . . .
N3DA N 0.4006(3) 1.06756(15) 0.07498(16) 0.0613(6) Uani 1 1 d . . . . .
C39 C 0.742(3) 0.980(3) 0.182(2) 0.0643(10) Uani 0.15 1 d . . P E 2
H39A H 0.7162 0.9432 0.1071 0.077 Uiso 0.15 1 calc R . P E 2
H39B H 0.6817 0.9492 0.2147 0.077 Uiso 0.15 1 calc R . P E 2
Cl1 Cl 0.8966(4) 0.9642(4) 0.2376(3) 0.0621(11) Uani 0.15 1 d . . P E 2
Cl3 Cl 0.7563(14) 1.1079(9) 0.2051(11) 0.083(3) Uani 0.15 1 d . . P E 2
O6 O 0.53865(17) 0.60296(12) 0.42640(12) 0.0441(4) Uani 1 1 d . . . . .
H6A H 0.534(3) 0.541(3) 0.409(2) 0.055(8) Uiso 1 1 d . . . . .
H6B H 0.504(2) 0.611(2) 0.483(2) 0.041(6) Uiso 1 1 d . . . . .

loop_
_atom_site_aniso_label
_atom_site_aniso_U_11
_atom_site_aniso_U_22
_atom_site_aniso_U_33
_atom_site_aniso_U_23
_atom_site_aniso_U_13
_atom_site_aniso_U_12
C1 0.0576(11) 0.0179(7) 0.0247(8) 0.0083(6) 0.0165(8) 0.0126(7)
C2 0.0529(11) 0.0170(7) 0.0218(8) 0.0058(6) 0.0110(7) 0.0111(7)
C3 0.0455(10) 0.0131(7) 0.0219(8) 0.0050(5) 0.0104(7) 0.0057(6)
C4 0.0479(10) 0.0214(7) 0.0215(7) 0.0034(6) 0.0105(7) 0.0065(7)
C5 0.0435(10) 0.0258(8) 0.0289(9) 0.0022(7) 0.0109(7) 0.0027(7)
C6 0.0537(11) 0.0192(7) 0.0318(9) 0.0084(6) 0.0208(8) 0.0080(7)
C7 0.0567(12) 0.0304(9) 0.0202(8) 0.0028(7) 0.0067(8) 0.0141(8)
C8 0.0489(11) 0.0347(10) 0.0273(9) -0.0007(7) 0.0014(8) 0.0111(8)
C9 0.0445(10) 0.0248(8) 0.0291(9) 0.0038(7) 0.0104(7) 0.0052(7)
C10 0.0446(10) 0.0164(7) 0.0228(8) 0.0053(6) 0.0095(7) 0.0056(6)
C11 0.0551(14) 0.0462(13) 0.0590(15) -0.0088(11) 0.0311(12) -0.0056(10)
C12 0.0765(19) 0.0556(16) 0.089(2) -0.0100(15) 0.0577(18) -0.0075(14)
C13 0.056(3) 0.060(3) 0.059(3) 0.024(2) 0.014(2) 0.018(2)
C13B 0.059(3) 0.051(3) 0.064(3) 0.030(2) 0.031(2) 0.008(2)
C14 0.082(2) 0.0633(19) 0.095(3) 0.0229(18) 0.0236(19) 0.0012(16)
C15 0.0437(9) 0.0199(7) 0.0232(8) 0.0078(6) 0.0124(7) 0.0045(7)
C16 0.0504(11) 0.0238(8) 0.0327(9) 0.0114(7) 0.0167(8) 0.0018(7)
C17 0.0461(10) 0.0263(9) 0.0359(10) 0.0064(7) 0.0172(8) -0.0002(7)
C18 0.0428(9) 0.0196(7) 0.0204(7) 0.0076(6) 0.0128(6) 0.0064(7)
C19 0.0438(10) 0.0219(8) 0.0184(7) 0.0083(6) 0.0139(7) 0.0078(7)
C20 0.0428(9) 0.0208(7) 0.0159(7) 0.0066(6) 0.0125(6) 0.0066(7)
C21 0.0451(9) 0.0193(7) 0.0214(7) 0.0064(6) 0.0131(7) 0.0094(7)
C22 0.0415(9) 0.0248(8) 0.0268(8) 0.0086(6) 0.0121(7) 0.0092(7)
C23 0.0415(9) 0.0213(8) 0.0228(7) 0.0061(6) 0.0117(7) 0.0047(7)
C24 0.0459(10) 0.0227(8) 0.0250(8) 0.0088(6) 0.0139(7) 0.0104(7)
C25 0.0414(9) 0.0309(9) 0.0275(8) 0.0102(7) 0.0138(7) 0.0104(7)
C26 0.0402(9) 0.0268(8) 0.0228(8) 0.0073(6) 0.0129(7) 0.0034(7)
C27 0.0427(9) 0.0223(8) 0.0185(7) 0.0080(6) 0.0133(6) 0.0062(7)
C28 0.0412(10) 0.0288(9) 0.0337(9) 0.0103(7) 0.0120(8) 0.0086(7)
C29 0.0406(10) 0.0296(9) 0.0327(9) 0.0073(7) 0.0095(8) 0.0059(7)
C30 0.0518(13) 0.0426(12) 0.0547(13) 0.0162(10) -0.0035(10) 0.0079(10)
C31 0.0473(13) 0.0566(14) 0.0588(15) 0.0200(12) -0.0029(11) 0.0024(11)
C32 0.0476(10) 0.0202(7) 0.0203(7) 0.0059(6) 0.0126(7) 0.0078(7)
C33 0.0444(9) 0.0202(7) 0.0245(8) 0.0074(6) 0.0166(7) 0.0090(7)
C34 0.0675(13) 0.0232(8) 0.0267(8) 0.0113(7) 0.0217(8) 0.0192(8)
C37 0.0691(18) 0.081(2) 0.0638(17) 0.0190(15) 0.0246(14) 0.0351(17)
C38 0.0640(19) 0.117(3) 0.070(2) 0.019(2) 0.0100(16) 0.0231(19)
N1 0.0585(10) 0.0181(6) 0.0199(7) 0.0059(5) 0.0150(6) 0.0110(6)
N2 0.0730(11) 0.0204(7) 0.0226(7) 0.0085(5) 0.0191(7) 0.0174(7)
N4 0.099(2) 0.093(2) 0.106(3) 0.024(2) 0.042(2) 0.037(2)
O1 0.0578(9) 0.0412(8) 0.0432(8) 0.0149(6) 0.0286(7) 0.0096(7)
O2 0.0397(7) 0.0227(6) 0.0426(7) 0.0099(5) 0.0089(6) 0.0037(5)
O3 0.0416(8) 0.0389(7) 0.0337(7) 0.0010(6) 0.0088(6) 0.0020(6)
O4 0.0392(7) 0.0278(6) 0.0392(7) 0.0077(5) 0.0126(6) 0.0025(5)
O5 0.0711(10) 0.0213(6) 0.0249(6) 0.0069(5) 0.0176(6) 0.0163(6)
C35 0.0671(17) 0.0504(14) 0.0803(19) 0.0339(14) 0.0251(14) 0.0100(12)
C36 0.0522(14) 0.0603(16) 0.105(2) 0.0483(17) 0.0190(15) 0.0063(12)
N5 0.099(2) 0.0790(19) 0.145(3) 0.060(2) 0.078(2) 0.0245(17)
C40 0.089(3) 0.049(2) 0.0582(18) 0.0213(16) 0.0202(19) 0.0171(16)
C41 0.071(2) 0.072(4) 0.043(2) 0.021(2) 0.0241(18) 0.019(3)
N3 0.112(4) 0.101(4) 0.0442(18) 0.0127(19) 0.029(2) 0.059(3)
C4DA 0.0927(19) 0.0368(12) 0.0295(10) 0.0085(8) 0.0219(11) 0.0044(11)
C9DA 0.103(2) 0.0414(12) 0.0508(14) 0.0233(11) 0.0335(14) 0.0128(13)
N3DA 0.1074(19) 0.0298(10) 0.0369(10) 0.0026(7) 0.0234(11) 0.0037(10)
C39 0.089(3) 0.049(2) 0.0582(18) 0.0213(16) 0.0202(19) 0.0171(16)
Cl1 0.070(2) 0.065(2) 0.0313(16) -0.0085(16) 0.0210(16) 0.0017(19)
Cl3 0.123(8) 0.062(5) 0.077(7) 0.018(4) 0.056(7) 0.034(6)
O6 0.0824(11) 0.0255(7) 0.0330(7) 0.0124(6) 0.0243(7) 0.0202(7)

loop_
_atom_type_symbol
_atom_type_description
_atom_type_scat_dispersion_real
_atom_type_scat_dispersion_imag
_atom_type_scat_source
C C 0.0181 0.0091 'International Tables Vol C Tables 4.2.6.8 and 6.1.1.4'
H H 0.0000 0.0000 'International Tables Vol C Tables 4.2.6.8 and 6.1.1.4'
Cl Cl 0.3639 0.7018 'International Tables Vol C Tables 4.2.6.8 and 6.1.1.4'
N N 0.0311 0.0180 'International Tables Vol C Tables 4.2.6.8 and 6.1.1.4'
O O 0.0492 0.0322 'International Tables Vol C Tables 4.2.6.8 and 6.1.1.4'

loop_
_exptl_crystal_face_index_h
_exptl_crystal_face_index_k
_exptl_crystal_face_index_l
_exptl_crystal_face_perp_dist
_exptl_oxdiff_crystal_face_indexfrac_h
_exptl_oxdiff_crystal_face_indexfrac_k
_exptl_oxdiff_crystal_face_indexfrac_l
_exptl_oxdiff_crystal_face_x
_exptl_oxdiff_crystal_face_y
_exptl_oxdiff_crystal_face_z
-2 0 -7 0.1322 -2.0000 -0.0000 -7.0000 0.3421 0.8822 -0.0427
2 -1 7 0.1378 2.0000 -1.0000 7.0000 -0.3366 -0.8425 -0.0746
1 -9 3 0.1609 1.0000 -9.0000 3.0000 -0.0850 -0.0365 -1.0362
-1 9 -2 0.1590 -1.0000 9.0000 -2.0000 0.0114 -0.0586 1.0401
-3 6 -7 0.1345 -3.0000 6.0000 -7.0000 0.2227 0.7526 0.6532
7 0 -2 0.0474 7.0000 0.0000 -2.0000 0.7533 -0.5691 0.0466
-7 0 2 0.0558 -7.0000 -0.0000 2.0000 -0.7533 0.5691 -0.0466
8 -1 -2 0.0559 8.0000 -1.0000 -2.0000 0.8453 -0.6378 -0.0629
-1 7 -7 0.1209 -1.0000 7.0000 -7.0000 0.3903 0.4960 0.7861
1 3 6 0.1829 1.0000 3.0000 6.0000 -0.3715 -0.7977 0.3830

loop_
_geom_angle_atom_site_label_1
_geom_angle_atom_site_label_2
_geom_angle_atom_site_label_3
_geom_angle
_geom_angle_site_symmetry_1
_geom_angle_site_symmetry_3
C2 C1 C34 120.74(18) . 2_675
C6 C1 C2 119.88(16) . .
C6 C1 C34 119.33(18) . 2_675
C1 C2 C3 120.39(18) . .
C7 C2 C1 121.83(16) . .
C7 C2 C3 117.78(17) . .
C4 C3 C2 116.90(17) . .
C4 C3 C10 122.49(15) . .
C10 C3 C2 120.61(17) . .
C3 C4 H4 118.8 . .
C5 C4 C3 122.40(16) . .
C5 C4 H4 118.8 . .
C4 C5 H5 119.9 . .
C4 C5 C6 120.25(19) . .
C6 C5 H5 119.9 . .
C1 C6 C5 120.05(18) . .
O1 C6 C1 116.87(17) . .
O1 C6 C5 123.07(19) . .
C2 C7 H7 119.4 . .
C8 C7 C2 121.30(17) . .
C8 C7 H7 119.4 . .
C7 C8 H8 120.0 . .
C7 C8 C9 120.06(19) . .
C9 C8 H8 120.0 . .
C10 C9 C8 122.09(19) . .
C10 C9 O3 124.39(17) . .
O3 C9 C8 113.52(18) . .
C3 C10 C15 123.32(16) . .
C9 C10 C3 117.96(16) . .
C9 C10 C15 118.70(17) . .
H11A C11 H11B 108.5 . .
C12 C11 H11A 110.2 . .
C12 C11 H11B 110.2 . .
O1 C11 H11A 110.2 . .
O1 C11 H11B 110.2 . .
O1 C11 C12 107.5(3) . .
C11 C12 H12 120.5 . .
C11 C12 H12A 122.3 . .
C13 C12 C11 119.1(3) . .
C13 C12 H12 120.5 . .
C13B C12 C11 115.4(3) . .
C13B C12 H12A 122.3 . .
C12 C13 H13A 107.9 . .
C12 C13 H13B 107.9 . .
C12 C13 C14 117.8(4) . .
H13A C13 H13B 107.2 . .
C14 C13 H13A 107.9 . .
C14 C13 H13B 107.9 . .
C12 C13B H13C 108.6 . .
C12 C13B H13D 108.6 . .
C12 C13B C14 114.7(4) . .
H13C C13B H13D 107.6 . .
C14 C13B H13C 108.6 . .
C14 C13B H13D 108.6 . .
C13 C14 H14A 109.5 . .
C13 C14 H14B 109.5 . .
C13 C14 H14C 109.5 . .
C13B C14 H14D 109.5 . .
C13B C14 H14E 109.5 . .
C13B C14 H14F 109.5 . .
H14A C14 H14B 109.5 . .
H14A C14 H14C 109.5 . .
H14B C14 H14C 109.5 . .
H14D C14 H14E 109.5 . .
H14D C14 H14F 109.5 . .
H14E C14 H14F 109.5 . .
C10 C15 H15 110.9 . .
C10 C15 C16 107.83(15) . .
C16 C15 H15 110.9 . .
C27 C15 C10 109.59(13) . .
C27 C15 H15 110.9 . .
C27 C15 C16 106.57(14) . .
C15 C16 H16A 110.2 . .
C15 C16 H16B 110.2 . .
H16A C16 H16B 108.5 . .
C17 C16 C15 107.57(15) . .
C17 C16 H16A 110.2 . .
C17 C16 H16B 110.2 . .
C16 C17 H17 108.0 . .
O3 C17 C16 111.63(17) . .
O3 C17 H17 108.0 . .
O3 C17 O4 108.08(16) . .
O4 C17 C16 112.91(16) . .
O4 C17 H17 108.0 . .
C19 C18 C32 120.39(16) . .
C23 C18 C19 119.45(15) . .
C23 C18 C32 120.16(16) . .
C18 C19 C20 120.66(17) . .
C24 C19 C18 121.36(15) . .
C24 C19 C20 117.98(16) . .
C21 C20 C19 117.10(15) . .
C21 C20 C27 122.66(15) . .
C27 C20 C19 120.19(16) . .
C20 C21 H21 119.0 . .
C22 C21 C20 121.90(15) . .
C22 C21 H21 119.0 . .
C21 C22 H22 119.8 . .
C21 C22 C23 120.46(17) . .
C23 C22 H22 119.8 . .
C18 C23 C22 120.18(17) . .
O2 C23 C18 117.03(15) . .
O2 C23 C22 122.79(17) . .
C19 C24 H24 119.4 . .
C25 C24 C19 121.23(16) . .
C25 C24 H24 119.4 . .
C24 C25 H25 120.0 . .
C24 C25 C26 119.97(18) . .
C26 C25 H25 120.0 . .
C27 C26 C25 122.20(17) . .
C27 C26 O4 123.95(16) . .
O4 C26 C25 113.84(17) . .
C20 C27 C15 124.53(16) . .
C26 C27 C15 117.40(16) . .
C26 C27 C20 118.05(15) . .
H28A C28 H28B 108.6 . .
C29 C28 H28A 110.3 . .
C29 C28 H28B 110.3 . .
O2 C28 H28A 110.3 . .
O2 C28 H28B 110.3 . .
O2 C28 C29 106.91(15) . .
C28 C29 H29A 109.1 . .
C28 C29 H29B 109.1 . .
H29A C29 H29B 107.8 . .
C30 C29 C28 112.45(17) . .
C30 C29 H29A 109.1 . .
C30 C29 H29B 109.1 . .
C29 C30 H30A 109.3 . .
C29 C30 H30B 109.3 . .
C29 C30 C31 111.4(2) . .
H30A C30 H30B 108.0 . .
C31 C30 H30A 109.3 . .
C31 C30 H30B 109.3 . .
C30 C31 H31A 109.5 . .
C30 C31 H31B 109.5 . .
C30 C31 H31C 109.5 . .
H31A C31 H31B 109.5 . .
H31A C31 H31C 109.5 . .
H31B C31 H31C 109.5 . .
C18 C32 H32A 109.8 . .
C18 C32 H32B 109.8 . .
H32A C32 H32B 108.2 . .
N1 C32 C18 109.37(13) . .
N1 C32 H32A 109.8 . .
N1 C32 H32B 109.8 . .
N2 C33 N1 115.27(15) . .
O5 C33 N1 122.10(16) . .
O5 C33 N2 122.62(15) . .
C1 C34 H34A 110.0 2_675 .
C1 C34 H34B 110.0 2_675 .
H34A C34 H34B 108.4 . .
N2 C34 C1 108.38(13) . 2_675
N2 C34 H34A 110.0 . .
N2 C34 H34B 110.0 . .
N4 C37 C38 179.2(4) . .
C37 C38 H38A 109.5 . .
C37 C38 H38B 109.5 . .
C37 C38 H38C 109.5 . .
H38A C38 H38B 109.5 . .
H38A C38 H38C 109.5 . .
H38B C38 H38C 109.5 . .
C32 N1 H1 118.4 . .
C33 N1 C32 123.26(14) . .
C33 N1 H1 118.4 . .
C33 N2 C34 123.04(14) . .
C33 N2 H2 118.5 . .
C34 N2 H2 118.5 . .
C6 O1 C11 119.11(18) . .
C23 O2 C28 118.81(14) . .
C9 O3 C17 116.76(15) . .
C26 O4 C17 118.94(16) . .
N5 C35 C36 176.3(4) . .
C35 C36 H36A 109.5 . .
C35 C36 H36B 109.5 . .
C35 C36 H36C 109.5 . .
H36A C36 H36B 109.5 . .
H36A C36 H36C 109.5 . .
H36B C36 H36C 109.5 . .
H40A C40 H40B 109.5 . .
H40A C40 H40C 109.5 . .
H40B C40 H40C 109.5 . .
C41 C40 H40A 109.5 . .
C41 C40 H40B 109.5 . .
C41 C40 H40C 109.5 . .
N3 C41 C40 176.6(6) . .
N3DA C4DA C9DA 179.7(3) . .
C4DA C9DA H9DA 109.5 . .
C4DA C9DA H9DB 109.5 . .
C4DA C9DA H9DC 109.5 . .
H9DA C9DA H9DB 109.5 . .
H9DA C9DA H9DC 109.5 . .
H9DB C9DA H9DC 109.5 . .
H39A C39 H39B 108.5 . .
Cl1 C39 H39A 110.3 . .
Cl1 C39 H39B 110.3 . .
Cl3 C39 H39A 110.3 . .
Cl3 C39 H39B 110.3 . .
Cl3 C39 Cl1 107(2) . .
H6A O6 H6B 103(3) . .

loop_
_geom_bond_atom_site_label_1
_geom_bond_atom_site_label_2
_geom_bond_distance
_geom_bond_site_symmetry_2
C1 C2 1.423(3) .
C1 C6 1.378(3) .
C1 C34 1.509(2) 2_675
C2 C3 1.433(2) .
C2 C7 1.421(3) .
C3 C4 1.410(3) .
C3 C10 1.432(3) .
C4 H4 0.9300 .
C4 C5 1.368(3) .
C5 H5 0.9300 .
C5 C6 1.412(3) .
C6 O1 1.368(2) .
C7 H7 0.9300 .
C7 C8 1.360(3) .
C8 H8 0.9300 .
C8 C9 1.415(3) .
C9 C10 1.372(3) .
C9 O3 1.383(2) .
C10 C15 1.531(2) .
C11 H11A 0.9700 .
C11 H11B 0.9700 .
C11 C12 1.515(3) .
C11 O1 1.432(3) .
C12 H12 0.9300 .
C12 H12A 0.9300 .
C12 C13 1.379(6) .
C12 C13B 1.361(6) .
C13 H13A 0.9700 .
C13 H13B 0.9700 .
C13 C14 1.525(7) .
C13B H13C 0.9700 .
C13B H13D 0.9700 .
C13B C14 1.589(7) .
C14 H14A 0.9600 .
C14 H14B 0.9600 .
C14 H14C 0.9600 .
C14 H14D 0.9600 .
C14 H14E 0.9600 .
C14 H14F 0.9600 .
C15 H15 0.9800 .
C15 C16 1.533(2) .
C15 C27 1.527(2) .
C16 H16A 0.9700 .
C16 H16B 0.9700 .
C16 C17 1.507(3) .
C17 H17 0.9800 .
C17 O3 1.418(2) .
C17 O4 1.422(2) .
C18 C19 1.426(2) .
C18 C23 1.382(3) .
C18 C32 1.511(2) .
C19 C20 1.435(2) .
C19 C24 1.418(3) .
C20 C21 1.415(3) .
C20 C27 1.432(2) .
C21 H21 0.9300 .
C21 C22 1.371(3) .
C22 H22 0.9300 .
C22 C23 1.417(2) .
C23 O2 1.366(2) .
C24 H24 0.9300 .
C24 C25 1.365(3) .
C25 H25 0.9300 .
C25 C26 1.407(3) .
C26 C27 1.374(3) .
C26 O4 1.384(2) .
C28 H28A 0.9700 .
C28 H28B 0.9700 .
C28 C29 1.510(3) .
C28 O2 1.436(2) .
C29 H29A 0.9700 .
C29 H29B 0.9700 .
C29 C30 1.507(3) .
C30 H30A 0.9700 .
C30 H30B 0.9700 .
C30 C31 1.514(3) .
C31 H31A 0.9600 .
C31 H31B 0.9600 .
C31 H31C 0.9600 .
C32 H32A 0.9700 .
C32 H32B 0.9700 .
C32 N1 1.458(2) .
C33 N1 1.349(2) .
C33 N2 1.347(2) .
C33 O5 1.240(2) .
C34 C1 1.509(2) 2_675
C34 H34A 0.9700 .
C34 H34B 0.9700 .
C34 N2 1.460(2) .
C37 C38 1.468(6) .
C37 N4 1.152(5) .
C38 H38A 0.9600 .
C38 H38B 0.9600 .
C38 H38C 0.9600 .
N1 H1 0.8600 .
N2 H2 0.8600 .
C35 C36 1.440(4) .
C35 N5 1.130(4) .
C36 H36A 0.9600 .
C36 H36B 0.9600 .
C36 H36C 0.9600 .
C40 H40A 0.9600 .
C40 H40B 0.9600 .
C40 H40C 0.9600 .
C40 C41 1.448(7) .
C41 N3 1.080(8) .
C4DA C9DA 1.449(3) .
C4DA N3DA 1.149(3) .
C9DA H9DA 0.9600 .
C9DA H9DB 0.9600 .
C9DA H9DC 0.9600 .
C39 H39A 0.9700 .
C39 H39B 0.9700 .
C39 Cl1 1.92(3) .
C39 Cl3 1.62(3) .
O6 H6A 0.78(3) .
O6 H6B 0.92(3) .

loop_
_geom_torsion_atom_site_label_1
_geom_torsion_atom_site_label_2
_geom_torsion_atom_site_label_3
_geom_torsion_atom_site_label_4
_geom_torsion
_geom_torsion_site_symmetry_1
_geom_torsion_site_symmetry_2
_geom_torsion_site_symmetry_3
_geom_torsion_site_symmetry_4
C1 C2 C3 C4 -2.2(2) . . . .
C1 C2 C3 C10 178.27(14) . . . .
C1 C2 C7 C8 178.31(17) . . . .
C1 C6 O1 C11 -178.28(18) . . . .
C1 C34 N2 C33 176.77(19) 2_675 . . .
C2 C1 C6 C5 3.2(3) . . . .
C2 C1 C6 O1 -177.55(14) . . . .
C2 C3 C4 C5 1.9(2) . . . .
C2 C3 C10 C9 4.6(2) . . . .
C2 C3 C10 C15 -173.72(14) . . . .
C2 C7 C8 C9 2.2(3) . . . .
C3 C2 C7 C8 -2.2(3) . . . .
C3 C4 C5 C6 0.9(3) . . . .
C3 C10 C15 C16 -152.64(16) . . . .
C3 C10 C15 C27 91.74(19) . . . .
C4 C3 C10 C9 -174.94(16) . . . .
C4 C3 C10 C15 6.8(2) . . . .
C4 C5 C6 C1 -3.6(3) . . . .
C4 C5 C6 O1 177.27(16) . . . .
C5 C6 O1 C11 0.9(3) . . . .
C6 C1 C2 C3 -0.3(2) . . . .
C6 C1 C2 C7 179.09(16) . . . .
C7 C2 C3 C4 178.35(15) . . . .
C7 C2 C3 C10 -1.2(2) . . . .
C7 C8 C9 C10 1.4(3) . . . .
C7 C8 C9 O3 -179.38(17) . . . .
C8 C9 C10 C3 -4.7(3) . . . .
C8 C9 C10 C15 173.64(16) . . . .
C8 C9 O3 C17 -168.75(17) . . . .
C9 C10 C15 C16 29.1(2) . . . .
C9 C10 C15 C27 -86.55(19) . . . .
C10 C3 C4 C5 -178.55(15) . . . .
C10 C9 O3 C17 10.4(3) . . . .
C10 C15 C16 C17 -56.06(19) . . . .
C10 C15 C27 C20 -99.53(19) . . . .
C10 C15 C27 C26 78.65(19) . . . .
C11 C12 C13 C14 -63.9(6) . . . .
C11 C12 C13B C14 73.5(5) . . . .
C12 C11 O1 C6 -177.6(2) . . . .
C15 C16 C17 O3 64.03(19) . . . .
C15 C16 C17 O4 -58.0(2) . . . .
C16 C15 C27 C20 144.06(16) . . . .
C16 C15 C27 C26 -37.77(19) . . . .
C16 C17 O3 C9 -40.1(2) . . . .
C16 C17 O4 C26 26.5(2) . . . .
C18 C19 C20 C21 4.3(2) . . . .
C18 C19 C20 C27 -178.03(13) . . . .
C18 C19 C24 C25 -176.97(15) . . . .
C18 C23 O2 C28 177.47(15) . . . .
C18 C32 N1 C33 -175.01(17) . . . .
C19 C18 C23 C22 -3.6(2) . . . .
C19 C18 C23 O2 177.57(14) . . . .
C19 C18 C32 N1 -71.0(2) . . . .
C19 C20 C21 C22 -3.9(2) . . . .
C19 C20 C27 C15 171.41(14) . . . .
C19 C20 C27 C26 -6.8(2) . . . .
C19 C24 C25 C26 -3.1(3) . . . .
C20 C19 C24 C25 2.3(2) . . . .
C20 C21 C22 C23 -0.2(3) . . . .
C21 C20 C27 C15 -11.0(2) . . . .
C21 C20 C27 C26 170.79(15) . . . .
C21 C22 C23 C18 4.1(3) . . . .
C21 C22 C23 O2 -177.16(15) . . . .
C22 C23 O2 C28 -1.3(2) . . . .
C23 C18 C19 C20 -0.6(2) . . . .
C23 C18 C19 C24 178.62(15) . . . .
C23 C18 C32 N1 108.81(18) . . . .
C24 C19 C20 C21 -174.98(14) . . . .
C24 C19 C20 C27 2.7(2) . . . .
C24 C25 C26 C27 -1.2(3) . . . .
C24 C25 C26 O4 179.68(15) . . . .
C25 C26 C27 C15 -172.23(15) . . . .
C25 C26 C27 C20 6.1(2) . . . .
C25 C26 O4 C17 179.22(15) . . . .
C27 C15 C16 C17 61.53(18) . . . .
C27 C20 C21 C22 178.49(15) . . . .
C27 C26 O4 C17 0.1(2) . . . .
C28 C29 C30 C31 -179.0(2) . . . .
C29 C28 O2 C23 -178.66(15) . . . .
C32 C18 C19 C20 179.19(14) . . . .
C32 C18 C19 C24 -1.6(2) . . . .
C32 C18 C23 C22 176.59(14) . . . .
C32 C18 C23 O2 -2.2(2) . . . .
C34 C1 C2 C3 -177.72(14) 2_675 . . .
C34 C1 C2 C7 1.7(2) 2_675 . . .
C34 C1 C6 C5 -179.35(15) 2_675 . . .
C34 C1 C6 O1 -0.1(2) 2_675 . . .
N1 C33 N2 C34 175.22(19) . . . .
N2 C33 N1 C32 178.19(18) . . . .
O1 C11 C12 C13 152.2(4) . . . .
O1 C11 C12 C13B 87.8(4) . . . .
O2 C28 C29 C30 171.41(18) . . . .
O3 C9 C10 C3 176.17(15) . . . .
O3 C9 C10 C15 -5.5(3) . . . .
O3 C17 O4 C26 -97.50(19) . . . .
O4 C17 O3 C9 84.7(2) . . . .
O4 C26 C27 C15 6.8(2) . . . .
O4 C26 C27 C20 -174.90(14) . . . .
O5 C33 N1 C32 -0.4(3) . . . .
O5 C33 N2 C34 -6.2(3) . . . .
